data_7064460
loop_
_publ_author_name
'Vos, Cyler W.'
'Croke, Rylan'
'Lin, Jian-Bin'
'Kozak, Christopher M.'

_publ_section_title
;
 Ring-Opening Polymerization of Lactide and Ring-Opening Copolymerization
 of Cyclohexene Oxide and Phthalic Anhydride by Multinuclear Complexes of
 Zinc, Magnesium and Potassium
;
_journal_name_full 'New Journal of Chemistry'
_journal_paper_doi 10.1039/D6NJ01550F
_journal_year 2026
_chemical_formula_moiety 'C48 H66 Mg0.94 N4 O12 Zn2.06'
_chemical_formula_sum 'C48 H66 Mg0.94 N4 O12 Zn2.06'
_chemical_formula_weight 1048.45
_space_group_crystal_system monoclinic
_space_group_IT_number 15
_space_group_name_Hall '-I 2ya'
_space_group_name_H-M_alt 'I 1 2/a 1'
_atom_sites_solution_hydrogens geom
_atom_sites_solution_primary dual
_audit_creation_date 2026-06-16
_audit_creation_method
;
Olex2 1.5-ac6-016
(compiled 2024.01.13 svn.r2f8d729c for Rigaku Oxford Diffraction, GUI svn.r6897)
;
_audit_update_record
;
2026-06-16 deposited with the CCDC.	2026-06-26 downloaded from the CCDC.
;
_cell_angle_alpha 90
_cell_angle_beta 95.071(2)
_cell_angle_gamma 90
_cell_formula_units_Z 4
_cell_length_a 13.0688(3)
_cell_length_b 12.4865(2)
_cell_length_c 29.3684(5)
_cell_measurement_reflns_used 20589
_cell_measurement_temperature 100(2)
_cell_measurement_theta_max 45.1000
_cell_measurement_theta_min 2.5610
_cell_volume 4773.68(16)
_computing_cell_refinement 'CrysAlisPro 1.171.43.119a (Rigaku OD, 2024)'
_computing_data_collection 'CrysAlisPro system (CCD 43.119a 64-bit (release 08-04-2024))'
_computing_data_reduction 'CrysAlisPro 1.171.43.119a (Rigaku OD, 2024)'
_computing_molecular_graphics 'Olex2 1.5-ac6-016 (Dolomanov et al., 2009)'
_computing_publication_material 'Olex2 1.5-ac6-016 (Dolomanov et al., 2009)'
_computing_structure_refinement 'SHELXL 2018/3 (Sheldrick, 2015)'
_computing_structure_solution 'SHELXT 2018/2 (Sheldrick, 2018)'
_diffrn_ambient_environment N~2~
_diffrn_ambient_temperature 100(2)
_diffrn_detector 'Hybrid Pixel Array Detector'
_diffrn_detector_area_resol_mean 10.0000
_diffrn_detector_type HyPix
_diffrn_measured_fraction_theta_full 0.999
_diffrn_measured_fraction_theta_max 1.000
_diffrn_measurement_details
;
List of Runs (angles in degrees, time in seconds):

  # Type    Start    End  Width  t~exp~   \w     \q     \k     \f   Frames
#--------------------------------------------------------------------------
  1  \w    -83.00 -30.00   0.50   35.23    --  -41.61 119.00 121.00  106
  2  \w   -108.00 -50.00   0.50   35.23    --  -41.61 156.00 -82.00  116
  3  \w     52.00 115.00   0.50   35.23    --   42.86 156.00 -82.00  126
  4  \w      9.00  83.00   0.50   35.23    --   42.86-119.00  36.00  148
  5  \w     29.00 107.00   0.50   35.23    --   42.86-156.00-120.00  156
  6  \w    -42.00 -16.00   0.50   35.23    --  -41.61 -84.00  57.61   52
  7  \w    -39.00 -12.00   0.50   35.23    --  -41.61 -92.00  96.69   54
  8  \w    -31.00   9.00   0.50   35.23    --   42.86 -19.00  60.00   80
  9  \w    -29.00  66.00   0.50   35.23    --   42.86 -77.00  30.00  190
 10  \w     27.00  66.00   0.50   35.23    --   42.86 -77.00  30.00   78
 11  \w     21.00  84.00   0.50   35.23    --   42.86  77.00  90.00  126
 12  \w    -18.00   8.00   0.50   35.23    --   42.86 -37.00 -30.00   52
 13  \w     29.00 114.00   0.50   35.23    --   42.86  57.00 150.00  170
 14  \w     87.00 113.00   0.50   35.23    --   42.86 178.00  90.00   52
 15  \w    -18.00   7.00   0.50   35.23    --   42.86 -19.00 -90.00   50
 16  \w    -31.00   7.00   0.50   35.23    --   42.86 -19.00  30.00   76
 17  \w     30.00  97.00   0.50   35.23    --   42.86  68.00  -2.15  134
 18  \w    -28.00   8.00   0.50   35.23    --   42.86 -19.00 120.00   72
 19  \w    -30.00   7.00   0.50   35.23    --   42.86 -19.00-150.00   74
;
_diffrn_measurement_device 'four-circle diffractometer'
_diffrn_measurement_device_type 'XtaLAB Synergy, Dualflex, HyPix'
_diffrn_measurement_method '\w scans'
_diffrn_orient_matrix_type 'CrysAlisPro convention (1999,Acta A55,543-557)'
_diffrn_orient_matrix_UB_11 0.0502208000
_diffrn_orient_matrix_UB_12 -0.0112574000
_diffrn_orient_matrix_UB_13 -0.0060927000
_diffrn_orient_matrix_UB_21 -0.0123835000
_diffrn_orient_matrix_UB_22 -0.0552392000
_diffrn_orient_matrix_UB_23 -0.0017190000
_diffrn_orient_matrix_UB_31 -0.0171379000
_diffrn_orient_matrix_UB_32 0.0069616000
_diffrn_orient_matrix_UB_33 -0.0234045000
_diffrn_radiation_monochromator mirror
_diffrn_radiation_probe x-ray
_diffrn_radiation_type 'Mo K\a'
_diffrn_radiation_wavelength 0.71073
_diffrn_reflns_av_R_equivalents 0.0519
_diffrn_reflns_av_unetI/netI 0.0279
_diffrn_reflns_Laue_measured_fraction_full 0.999
_diffrn_reflns_Laue_measured_fraction_max 1.000
_diffrn_reflns_limit_h_max 18
_diffrn_reflns_limit_h_min -18
_diffrn_reflns_limit_k_max 17
_diffrn_reflns_limit_k_min -17
_diffrn_reflns_limit_l_max 41
_diffrn_reflns_limit_l_min -41
_diffrn_reflns_number 58548
_diffrn_reflns_point_group_measured_fraction_full 0.999
_diffrn_reflns_point_group_measured_fraction_max 1.000
_diffrn_reflns_theta_full 25.242
_diffrn_reflns_theta_max 30.507
_diffrn_reflns_theta_min 2.581
_diffrn_source 'micro-focus sealed X-ray tube'
_diffrn_source_type 'PhotonJet (Mo) X-ray Source'
_exptl_absorpt_coefficient_mu 1.112
_exptl_absorpt_correction_T_max 1.00000
_exptl_absorpt_correction_T_min 0.90701
_exptl_absorpt_correction_type multi-scan
_exptl_absorpt_process_details
;
CrysAlisPro 1.171.43.119a (Rigaku Oxford Diffraction, 2024)
Empirical absorption correction using spherical harmonics,
implemented in SCALE3 ABSPACK scaling algorithm.
;
_exptl_crystal_colour colourless
_exptl_crystal_colour_primary colourless
_exptl_crystal_density_diffrn 1.459
_exptl_crystal_description prism
_exptl_crystal_F_000 2204
_exptl_crystal_size_max 0.121
_exptl_crystal_size_mid 0.064
_exptl_crystal_size_min 0.039
_refine_diff_density_max 0.461
_refine_diff_density_min -0.249
_refine_diff_density_rms 0.061
_refine_ls_extinction_method none
_refine_ls_goodness_of_fit_ref 1.038
_refine_ls_hydrogen_treatment constr
_refine_ls_matrix_type full
_refine_ls_number_parameters 311
_refine_ls_number_reflns 7302
_refine_ls_number_restraints 0
_refine_ls_restrained_S_all 1.038
_refine_ls_R_factor_all 0.0391
_refine_ls_R_factor_gt 0.0292
_refine_ls_shift/su_max 0.006
_refine_ls_shift/su_mean 0.000
_refine_ls_structure_factor_coef Fsqd
_refine_ls_weighting_details 'w=1/[\s^2^(Fo^2^)+(0.0321P)^2^+3.9753P] where P=(Fo^2^+2Fc^2^)/3'
_refine_ls_weighting_scheme calc
_refine_ls_wR_factor_gt 0.0672
_refine_ls_wR_factor_ref 0.0701
_reflns_Friedel_coverage 0.000
_reflns_number_gt 6123
_reflns_number_total 7302
_reflns_threshold_expression 'I > 2\s(I)'
_cod_data_source_file d6nj01550f2.cif
_cod_data_source_block cv-305cold_mo
_cod_database_code 7064460
_shelx_shelxl_version_number 2018/3
_chemical_oxdiff_formula C26H36MgN2O8Zn
_shelx_space_group_comment
;
The symmetry employed for this shelxl refinement is uniquely defined
by the following loop, which should always be used as a source of
symmetry information in preference to the above space-group names.
They are only intended as comments.
;
_shelx_estimated_absorpt_t_max 0.958
_shelx_estimated_absorpt_t_min 0.877
_olex2_refinement_description
;
1. Fixed Uiso
 At 1.2 times of:
  All C(H) groups, All C(H,H) groups
 At 1.5 times of:
  All C(H,H,H) groups
2. Shared sites
{Zn2, Mg1}
3. Uiso/Uaniso restraints and constraints
Uanis(Zn2) = Uanis(Mg1)
4. Others
 Sof(Mg1)=0.5*(1-FVAR(2))
 Sof(Zn2)=0.5*FVAR(2)
5.a Secondary CH2 refined with riding coordinates:
 C7(H7A,H7B), C16(H16A,H16B), C19(H19A,H19B), C20(H20A,H20B)
5.b Aromatic/amide H refined with riding coordinates:
 C3(H3), C5(H5), C12(H12), C14(H14)
5.c Idealised Me refined as rotating group:
 C8(H8A,H8B,H8C), C9(H9A,H9B,H9C), C17(H17A,H17B,H17C), C18(H18A,H18B,H18C),
 C21(H21A,H21B,H21C), C22(H22A,H22B,H22C), C24(H24A,H24B,H24C)
;
_olex2_submission_special_instructions 'No special instructions were received'
_oxdiff_exptl_absorpt_empirical_details
;
Empirical correction (ABSPACK) includes:
- Absorption correction using spherical harmonics
- Frame scaling
;
_oxdiff_exptl_absorpt_empirical_full_max 1.380
_oxdiff_exptl_absorpt_empirical_full_min 0.821

loop_
_space_group_symop_operation_xyz
'x, y, z'
'-x+1/2, y, -z'
'x+1/2, y+1/2, z+1/2'
'-x+1, y+1/2, -z+1/2'
'-x, -y, -z'
'x-1/2, -y, z'
'-x+1/2, -y+1/2, -z+1/2'
'x, -y+1/2, z+1/2'

loop_
_atom_site_label
_atom_site_type_symbol
_atom_site_fract_x
_atom_site_fract_y
_atom_site_fract_z
_atom_site_U_iso_or_equiv
_atom_site_adp_type
_atom_site_occupancy
_atom_site_site_symmetry_order
_atom_site_calc_flag
_atom_site_refinement_flags_posn
_atom_site_refinement_flags_adp
_atom_site_refinement_flags_occupancy
_atom_site_disorder_assembly
_atom_site_disorder_group
Zn1 Zn 0.68924(2) 0.32896(2) 0.60988(2) 0.01173(4) Uani 1 1 d . . . . .
Zn2 Zn 0.750000 0.40011(4) 0.500000 0.01059(19) Uani 0.0586(19) 2 d S T P A 3
Mg1 Mg 0.750000 0.40011(4) 0.500000 0.01059(19) Uani 0.9414(19) 2 d S T P A 4
O1 O 0.55254(8) 0.30618(8) 0.62806(3) 0.0204(2) Uani 1 1 d . . . . .
O2 O 0.42555(11) 0.14680(10) 0.66787(5) 0.0364(3) Uani 1 1 d . . . . .
O3 O 0.73189(7) 0.43686(7) 0.56602(3) 0.01193(17) Uani 1 1 d . . . . .
O4 O 0.63741(7) 0.53659(7) 0.49732(3) 0.01225(17) Uani 1 1 d . . . . .
O5 O 0.63867(8) 0.28995(7) 0.49367(3) 0.01433(18) Uani 1 1 d . . . . .
O6 O 0.67008(8) 0.20828(8) 0.56149(3) 0.0180(2) Uani 1 1 d . . . . .
N1 N 0.72032(8) 0.44468(9) 0.66702(3) 0.0119(2) Uani 1 1 d . . . . .
N2 N 0.80537(10) 0.23963(9) 0.64810(4) 0.0165(2) Uani 1 1 d . . . . .
C1 C 0.52107(11) 0.31851(11) 0.66925(5) 0.0172(3) Uani 1 1 d . . . . .
C2 C 0.45490(12) 0.24302(12) 0.68792(5) 0.0216(3) Uani 1 1 d . . . . .
C3 C 0.41380(12) 0.26316(13) 0.72910(5) 0.0248(3) Uani 1 1 d . . . . .
H3 H 0.368178 0.212207 0.740273 0.030 Uiso 1 1 calc R U . . .
C4 C 0.43705(12) 0.35521(13) 0.75455(5) 0.0224(3) Uani 1 1 d . . . . .
C5 C 0.50738(11) 0.42546(12) 0.73870(5) 0.0187(3) Uani 1 1 d . . . . .
H5 H 0.527537 0.486906 0.756350 0.022 Uiso 1 1 calc R U . . .
C6 C 0.54968(11) 0.40790(11) 0.69704(4) 0.0156(2) Uani 1 1 d . . . . .
C7 C 0.62216(11) 0.48962(11) 0.68063(4) 0.0150(2) Uani 1 1 d . . . . .
H7A H 0.587181 0.527831 0.654112 0.018 Uiso 1 1 calc R U . . .
H7B H 0.638002 0.542877 0.705215 0.018 Uiso 1 1 calc R U . . .
C8 C 0.44504(17) 0.11940(15) 0.62302(8) 0.0412(5) Uani 1 1 d . . . . .
H8A H 0.415175 0.173798 0.601760 0.062 Uiso 1 1 calc R U . . .
H8B H 0.414156 0.049573 0.615120 0.062 Uiso 1 1 calc R U . . .
H8C H 0.519379 0.115734 0.620909 0.062 Uiso 1 1 calc R U . . .
C9 C 0.38622(14) 0.37820(17) 0.79778(5) 0.0323(4) Uani 1 1 d . . . . .
H9A H 0.417883 0.441543 0.812851 0.048 Uiso 1 1 calc R U . . .
H9B H 0.395032 0.316525 0.818392 0.048 Uiso 1 1 calc R U . . .
H9C H 0.312802 0.391423 0.790123 0.048 Uiso 1 1 calc R U . . .
C10 C 0.70916(10) 0.54125(10) 0.57244(4) 0.0109(2) Uani 1 1 d . . . . .
C11 C 0.66050(10) 0.59906(10) 0.53572(4) 0.0116(2) Uani 1 1 d . . . . .
C12 C 0.64518(11) 0.70837(11) 0.53830(4) 0.0148(2) Uani 1 1 d . . . . .
H12 H 0.613425 0.746181 0.512765 0.018 Uiso 1 1 calc R U . . .
C13 C 0.67675(11) 0.76310(10) 0.57880(4) 0.0152(2) Uani 1 1 d . . . . .
C14 C 0.72073(11) 0.70504(11) 0.61580(4) 0.0144(2) Uani 1 1 d . . . . .
H14 H 0.740500 0.741312 0.643627 0.017 Uiso 1 1 calc R U . . .
C15 C 0.73665(10) 0.59487(10) 0.61321(4) 0.0119(2) Uani 1 1 d . . . . .
C16 C 0.78675(11) 0.53323(10) 0.65305(4) 0.0133(2) Uani 1 1 d . . . . .
H16A H 0.852694 0.503275 0.644704 0.016 Uiso 1 1 calc R U . . .
H16B H 0.801911 0.582471 0.679202 0.016 Uiso 1 1 calc R U . . .
C17 C 0.57080(11) 0.58207(11) 0.46049(4) 0.0157(2) Uani 1 1 d . . . . .
H17A H 0.605441 0.642571 0.447153 0.024 Uiso 1 1 calc R U . . .
H17B H 0.507176 0.606998 0.472330 0.024 Uiso 1 1 calc R U . . .
H17C H 0.554559 0.527497 0.436969 0.024 Uiso 1 1 calc R U . . .
C18 C 0.66570(13) 0.88307(11) 0.58188(5) 0.0229(3) Uani 1 1 d . . . . .
H18A H 0.687733 0.916260 0.554125 0.034 Uiso 1 1 calc R U . . .
H18B H 0.708512 0.909648 0.608576 0.034 Uiso 1 1 calc R U . . .
H18C H 0.593681 0.901257 0.584931 0.034 Uiso 1 1 calc R U . . .
C19 C 0.77518(11) 0.38186(11) 0.70422(4) 0.0152(2) Uani 1 1 d . . . . .
H19A H 0.725227 0.338644 0.719822 0.018 Uiso 1 1 calc R U . . .
H19B H 0.810223 0.431091 0.726978 0.018 Uiso 1 1 calc R U . . .
C20 C 0.85395(11) 0.30817(11) 0.68527(4) 0.0170(3) Uani 1 1 d . . . . .
H20A H 0.908940 0.351754 0.673329 0.020 Uiso 1 1 calc R U . . .
H20B H 0.885689 0.262287 0.710140 0.020 Uiso 1 1 calc R U . . .
C21 C 0.75466(14) 0.14618(12) 0.66738(5) 0.0243(3) Uani 1 1 d . . . . .
H21A H 0.703264 0.171018 0.687336 0.036 Uiso 1 1 calc R U . . .
H21B H 0.806148 0.102435 0.685111 0.036 Uiso 1 1 calc R U . . .
H21C H 0.720968 0.103183 0.642470 0.036 Uiso 1 1 calc R U . . .
C22 C 0.88357(13) 0.20163(14) 0.61850(5) 0.0268(3) Uani 1 1 d . . . . .
H22A H 0.936602 0.161224 0.636887 0.040 Uiso 1 1 calc R U . . .
H22B H 0.915031 0.263211 0.604453 0.040 Uiso 1 1 calc R U . . .
H22C H 0.850958 0.155232 0.594509 0.040 Uiso 1 1 calc R U . . .
C23 C 0.63407(11) 0.21152(10) 0.52046(4) 0.0142(2) Uani 1 1 d . . . . .
C24 C 0.58247(14) 0.11095(12) 0.50134(5) 0.0255(3) Uani 1 1 d . . . . .
H24A H 0.634830 0.059579 0.493511 0.038 Uiso 1 1 calc R U . . .
H24B H 0.537660 0.128674 0.473839 0.038 Uiso 1 1 calc R U . . .
H24C H 0.541414 0.079331 0.524250 0.038 Uiso 1 1 calc R U . . .

loop_
_atom_site_aniso_label
_atom_site_aniso_U_11
_atom_site_aniso_U_22
_atom_site_aniso_U_33
_atom_site_aniso_U_23
_atom_site_aniso_U_13
_atom_site_aniso_U_12
Zn1 0.01421(8) 0.01109(7) 0.00969(7) 0.00192(5) -0.00005(5) -0.00096(6)
Zn2 0.0124(3) 0.0105(3) 0.0090(3) 0.000 0.00164(19) 0.000
Mg1 0.0124(3) 0.0105(3) 0.0090(3) 0.000 0.00164(19) 0.000
O1 0.0175(5) 0.0245(5) 0.0194(5) -0.0033(4) 0.0030(4) -0.0068(4)
O2 0.0404(8) 0.0271(6) 0.0426(7) 0.0007(5) 0.0086(6) -0.0166(5)
O3 0.0170(5) 0.0085(4) 0.0105(4) -0.0001(3) 0.0024(3) 0.0009(3)
O4 0.0147(4) 0.0125(4) 0.0092(4) -0.0007(3) -0.0006(3) 0.0017(3)
O5 0.0152(5) 0.0132(4) 0.0145(4) 0.0006(3) 0.0008(3) -0.0016(3)
O6 0.0262(6) 0.0133(4) 0.0141(4) 0.0004(3) -0.0012(4) -0.0015(4)
N1 0.0115(5) 0.0135(5) 0.0105(4) 0.0026(4) 0.0008(4) -0.0005(4)
N2 0.0206(6) 0.0154(5) 0.0132(5) 0.0019(4) -0.0007(4) 0.0023(4)
C1 0.0133(6) 0.0187(6) 0.0196(6) 0.0048(5) 0.0019(5) 0.0001(5)
C2 0.0173(7) 0.0191(7) 0.0281(7) 0.0083(5) -0.0005(6) -0.0016(5)
C3 0.0152(7) 0.0315(8) 0.0279(7) 0.0177(6) 0.0028(6) -0.0009(6)
C4 0.0151(7) 0.0354(8) 0.0166(6) 0.0116(5) 0.0012(5) 0.0038(6)
C5 0.0146(6) 0.0279(7) 0.0138(6) 0.0047(5) 0.0012(5) 0.0032(5)
C6 0.0137(6) 0.0189(6) 0.0143(5) 0.0050(5) 0.0020(5) 0.0009(5)
C7 0.0148(6) 0.0158(6) 0.0149(5) 0.0004(4) 0.0037(5) 0.0008(5)
C8 0.0385(11) 0.0237(9) 0.0623(13) -0.0103(8) 0.0094(9) -0.0096(8)
C9 0.0218(8) 0.0566(11) 0.0193(7) 0.0108(7) 0.0067(6) 0.0010(8)
C10 0.0117(6) 0.0100(5) 0.0115(5) 0.0000(4) 0.0032(4) -0.0005(4)
C11 0.0123(6) 0.0127(5) 0.0102(5) -0.0008(4) 0.0029(4) -0.0008(4)
C12 0.0170(6) 0.0132(6) 0.0141(5) 0.0007(4) 0.0018(5) 0.0024(5)
C13 0.0182(6) 0.0114(6) 0.0165(6) -0.0012(4) 0.0033(5) 0.0001(5)
C14 0.0153(6) 0.0135(6) 0.0146(5) -0.0033(4) 0.0031(5) -0.0015(5)
C15 0.0132(6) 0.0121(5) 0.0107(5) 0.0004(4) 0.0023(4) -0.0005(4)
C16 0.0147(6) 0.0138(6) 0.0113(5) 0.0001(4) 0.0007(4) -0.0029(5)
C17 0.0147(6) 0.0197(6) 0.0122(5) 0.0009(4) -0.0016(5) 0.0037(5)
C18 0.0333(9) 0.0124(6) 0.0224(6) -0.0019(5) -0.0007(6) 0.0025(6)
C19 0.0176(6) 0.0173(6) 0.0103(5) 0.0018(4) -0.0020(5) -0.0006(5)
C20 0.0165(6) 0.0183(6) 0.0154(6) 0.0021(5) -0.0025(5) 0.0014(5)
C21 0.0350(9) 0.0157(6) 0.0208(6) 0.0058(5) -0.0049(6) -0.0017(6)
C22 0.0264(8) 0.0316(8) 0.0223(7) -0.0023(6) 0.0012(6) 0.0128(7)
C23 0.0140(6) 0.0120(5) 0.0166(6) -0.0006(4) 0.0013(5) -0.0008(5)
C24 0.0351(9) 0.0163(7) 0.0232(7) 0.0012(5) -0.0075(6) -0.0090(6)

loop_
_atom_type_symbol
_atom_type_description
_atom_type_scat_dispersion_real
_atom_type_scat_dispersion_imag
_atom_type_scat_source
C C 0.0033 0.0016 'International Tables Vol C Tables 4.2.6.8 and 6.1.1.4'
H H 0.0000 0.0000 'International Tables Vol C Tables 4.2.6.8 and 6.1.1.4'
Mg Mg 0.0486 0.0363 'International Tables Vol C Tables 4.2.6.8 and 6.1.1.4'
N N 0.0061 0.0033 'International Tables Vol C Tables 4.2.6.8 and 6.1.1.4'
O O 0.0106 0.0060 'International Tables Vol C Tables 4.2.6.8 and 6.1.1.4'
Zn Zn 0.2839 1.4301 'International Tables Vol C Tables 4.2.6.8 and 6.1.1.4'

loop_
_exptl_crystal_face_index_h
_exptl_crystal_face_index_k
_exptl_crystal_face_index_l
_exptl_crystal_face_perp_dist
1 0 0 0.0648
-1 0 0 0.0453
0 0 1 0.0194
0 0 -1 0.0194
0 -1 1 0.0259
0 1 -1 0.0217
-2 -17 9 0.0194

loop_
_geom_angle_atom_site_label_1
_geom_angle_atom_site_label_2
_geom_angle_atom_site_label_3
_geom_angle
_geom_angle_site_symmetry_1
_geom_angle_site_symmetry_3
_geom_angle_publ_flag
O1 Zn1 O3 126.98(4) . . ?
O1 Zn1 O6 91.37(4) . . ?
O1 Zn1 N1 89.93(4) . . ?
O1 Zn1 N2 114.35(5) . . ?
O3 Zn1 O6 94.16(4) . . ?
O3 Zn1 N1 90.32(4) . . ?
O3 Zn1 N2 118.21(4) . . ?
O6 Zn1 N1 173.27(4) . . ?
O6 Zn1 N2 91.03(4) . . ?
N2 Zn1 N1 82.42(4) . . ?
O3 Zn2 O3 153.82(6) 2_656 . ?
O3 Zn2 O4 74.36(4) 2_656 2_656 ?
O3 Zn2 O4 85.77(4) . 2_656 ?
O3 Zn2 O4 85.77(4) 2_656 . ?
O3 Zn2 O4 74.36(3) . . ?
O4 Zn2 O4 81.42(5) 2_656 . ?
O5 Zn2 O3 95.70(4) 2_656 2_656 ?
O5 Zn2 O3 95.69(4) . . ?
O5 Zn2 O3 102.26(4) 2_656 . ?
O5 Zn2 O3 102.27(4) . 2_656 ?
O5 Zn2 O4 173.49(4) 2_656 . ?
O5 Zn2 O4 173.49(4) . 2_656 ?
O5 Zn2 O4 92.85(4) 2_656 2_656 ?
O5 Zn2 O4 92.85(4) . . ?
O5 Zn2 O5 93.03(6) . 2_656 ?
O3 Mg1 O3 153.82(6) 2_656 . ?
O3 Mg1 O4 85.77(4) 2_656 . ?
O3 Mg1 O4 74.36(3) . . ?
O3 Mg1 O4 74.36(4) 2_656 2_656 ?
O3 Mg1 O4 85.77(4) . 2_656 ?
O3 Mg1 C10 128.29(4) 2_656 . ?
O3 Mg1 C10 25.86(3) 2_656 2_656 ?
O3 Mg1 C10 128.29(4) . 2_656 ?
O3 Mg1 C10 25.86(3) . . ?
O4 Mg1 O4 81.42(5) 2_656 . ?
O4 Mg1 C10 70.74(4) . 2_656 ?
O4 Mg1 C10 52.56(3) 2_656 2_656 ?
O4 Mg1 C10 70.74(4) 2_656 . ?
O4 Mg1 C10 52.56(3) . . ?
O5 Mg1 O3 102.26(4) 2_656 . ?
O5 Mg1 O3 95.70(4) 2_656 2_656 ?
O5 Mg1 O3 95.69(4) . . ?
O5 Mg1 O3 102.27(4) . 2_656 ?
O5 Mg1 O4 92.85(4) 2_656 2_656 ?
O5 Mg1 O4 92.85(4) . . ?
O5 Mg1 O4 173.49(4) 2_656 . ?
O5 Mg1 O4 173.49(4) . 2_656 ?
O5 Mg1 O5 93.03(6) . 2_656 ?
O5 Mg1 C10 108.20(4) 2_656 2_656 ?
O5 Mg1 C10 122.62(4) 2_656 . ?
O5 Mg1 C10 108.20(4) . . ?
O5 Mg1 C10 122.62(4) . 2_656 ?
C10 Mg1 C10 103.57(5) . 2_656 ?
C1 O1 Zn1 127.37(9) . . ?
C2 O2 C8 123.10(14) . . ?
Zn1 O3 Zn2 122.16(5) . . ?
Zn1 O3 Mg1 122.16(5) . . ?
C10 O3 Zn1 119.16(8) . . ?
C10 O3 Zn2 113.38(7) . . ?
C10 O3 Mg1 113.38(7) . . ?
C11 O4 Zn2 107.71(7) . . ?
C11 O4 Mg1 107.71(7) . . ?
C11 O4 C17 117.59(10) . . ?
C17 O4 Zn2 132.36(7) . . ?
C17 O4 Mg1 132.36(7) . . ?
C23 O5 Zn2 123.43(9) . . ?
C23 O5 Mg1 123.43(9) . . ?
C23 O6 Zn1 130.36(9) . . ?
C7 N1 Zn1 110.09(8) . . ?
C16 N1 Zn1 110.33(7) . . ?
C16 N1 C7 109.41(10) . . ?
C19 N1 Zn1 104.91(8) . . ?
C19 N1 C7 112.03(10) . . ?
C19 N1 C16 109.99(10) . . ?
C20 N2 Zn1 108.98(8) . . ?
C21 N2 Zn1 107.06(9) . . ?
C21 N2 C20 110.49(11) . . ?
C22 N2 Zn1 110.93(8) . . ?
C22 N2 C20 110.17(12) . . ?
C22 N2 C21 109.18(12) . . ?
O1 C1 C2 121.69(13) . . ?
O1 C1 C6 122.21(12) . . ?
C6 C1 C2 116.09(13) . . ?
O2 C2 C1 124.71(14) . . ?
O2 C2 C3 114.56(14) . . ?
C3 C2 C1 120.73(14) . . ?
C2 C3 H3 118.8 . . ?
C2 C3 C4 122.34(14) . . ?
C4 C3 H3 118.8 . . ?
C3 C4 C9 121.15(15) . . ?
C5 C4 C3 117.68(14) . . ?
C5 C4 C9 121.17(15) . . ?
C4 C5 H5 119.3 . . ?
C4 C5 C6 121.32(14) . . ?
C6 C5 H5 119.3 . . ?
C1 C6 C7 119.59(12) . . ?
C5 C6 C1 121.48(13) . . ?
C5 C6 C7 118.83(12) . . ?
N1 C7 C6 114.45(11) . . ?
N1 C7 H7A 108.6 . . ?
N1 C7 H7B 108.6 . . ?
C6 C7 H7A 108.6 . . ?
C6 C7 H7B 108.6 . . ?
H7A C7 H7B 107.6 . . ?
O2 C8 H8A 109.5 . . ?
O2 C8 H8B 109.5 . . ?
O2 C8 H8C 109.5 . . ?
H8A C8 H8B 109.5 . . ?
H8A C8 H8C 109.5 . . ?
H8B C8 H8C 109.5 . . ?
C4 C9 H9A 109.5 . . ?
C4 C9 H9B 109.5 . . ?
C4 C9 H9C 109.5 . . ?
H9A C9 H9B 109.5 . . ?
H9A C9 H9C 109.5 . . ?
H9B C9 H9C 109.5 . . ?
O3 C10 Mg1 40.76(5) . . ?
O3 C10 C11 118.59(10) . . ?
O3 C10 C15 122.69(11) . . ?
C11 C10 Mg1 81.16(7) . . ?
C15 C10 Mg1 152.78(9) . . ?
C15 C10 C11 118.64(11) . . ?
O4 C11 C10 112.85(11) . . ?
O4 C11 C12 125.42(11) . . ?
C12 C11 C10 121.59(11) . . ?
C11 C12 H12 120.2 . . ?
C11 C12 C13 119.65(12) . . ?
C13 C12 H12 120.2 . . ?
C12 C13 C18 120.83(12) . . ?
C14 C13 C12 118.69(12) . . ?
C14 C13 C18 120.47(12) . . ?
C13 C14 H14 119.1 . . ?
C13 C14 C15 121.74(12) . . ?
C15 C14 H14 119.1 . . ?
C10 C15 C14 119.56(11) . . ?
C10 C15 C16 119.07(11) . . ?
C14 C15 C16 121.33(11) . . ?
N1 C16 C15 111.80(10) . . ?
N1 C16 H16A 109.3 . . ?
N1 C16 H16B 109.3 . . ?
C15 C16 H16A 109.3 . . ?
C15 C16 H16B 109.3 . . ?
H16A C16 H16B 107.9 . . ?
O4 C17 H17A 109.5 . . ?
O4 C17 H17B 109.5 . . ?
O4 C17 H17C 109.5 . . ?
H17A C17 H17B 109.5 . . ?
H17A C17 H17C 109.5 . . ?
H17B C17 H17C 109.5 . . ?
C13 C18 H18A 109.5 . . ?
C13 C18 H18B 109.5 . . ?
C13 C18 H18C 109.5 . . ?
H18A C18 H18B 109.5 . . ?
H18A C18 H18C 109.5 . . ?
H18B C18 H18C 109.5 . . ?
N1 C19 H19A 109.6 . . ?
N1 C19 H19B 109.6 . . ?
N1 C19 C20 110.49(10) . . ?
H19A C19 H19B 108.1 . . ?
C20 C19 H19A 109.6 . . ?
C20 C19 H19B 109.6 . . ?
N2 C20 C19 110.99(11) . . ?
N2 C20 H20A 109.4 . . ?
N2 C20 H20B 109.4 . . ?
C19 C20 H20A 109.4 . . ?
C19 C20 H20B 109.4 . . ?
H20A C20 H20B 108.0 . . ?
N2 C21 H21A 109.5 . . ?
N2 C21 H21B 109.5 . . ?
N2 C21 H21C 109.5 . . ?
H21A C21 H21B 109.5 . . ?
H21A C21 H21C 109.5 . . ?
H21B C21 H21C 109.5 . . ?
N2 C22 H22A 109.5 . . ?
N2 C22 H22B 109.5 . . ?
N2 C22 H22C 109.5 . . ?
H22A C22 H22B 109.5 . . ?
H22A C22 H22C 109.5 . . ?
H22B C22 H22C 109.5 . . ?
O5 C23 C24 117.27(12) . . ?
O6 C23 O5 126.13(12) . . ?
O6 C23 C24 116.58(12) . . ?
C23 C24 H24A 109.5 . . ?
C23 C24 H24B 109.5 . . ?
C23 C24 H24C 109.5 . . ?
H24A C24 H24B 109.5 . . ?
H24A C24 H24C 109.5 . . ?
H24B C24 H24C 109.5 . . ?

loop_
_geom_bond_atom_site_label_1
_geom_bond_atom_site_label_2
_geom_bond_distance
_geom_bond_site_symmetry_2
_geom_bond_publ_flag
Zn1 O1 1.9302(11) . ?
Zn1 O3 1.9780(9) . ?
Zn1 O6 2.0712(10) . ?
Zn1 N1 2.2244(11) . ?
Zn1 N2 2.1227(11) . ?
Zn2 O3 2.0264(9) 2_656 ?
Zn2 O3 2.0265(9) . ?
Zn2 O4 2.2484(10) . ?
Zn2 O4 2.2484(10) 2_656 ?
Zn2 O5 1.9989(10) . ?
Zn2 O5 1.9989(10) 2_656 ?
Mg1 O3 2.0265(9) . ?
Mg1 O3 2.0264(9) 2_656 ?
Mg1 O4 2.2484(10) . ?
Mg1 O4 2.2484(10) 2_656 ?
Mg1 O5 1.9989(10) 2_656 ?
Mg1 O5 1.9989(10) . ?
Mg1 C10 2.8491(12) . ?
Mg1 C10 2.8491(12) 2_656 ?
O1 C1 1.3206(17) . ?
O2 C2 1.377(2) . ?
O2 C8 1.406(2) . ?
O3 C10 1.3539(14) . ?
O4 C11 1.3823(14) . ?
O4 C17 1.4436(15) . ?
O5 C23 1.2608(16) . ?
O6 C23 1.2551(16) . ?
N1 C7 1.4870(17) . ?
N1 C16 1.4858(16) . ?
N1 C19 1.4781(16) . ?
N2 C20 1.4850(17) . ?
N2 C21 1.4792(19) . ?
N2 C22 1.477(2) . ?
C1 C2 1.422(2) . ?
C1 C6 1.414(2) . ?
C2 C3 1.389(2) . ?
C3 H3 0.9500 . ?
C3 C4 1.390(2) . ?
C4 C5 1.381(2) . ?
C4 C9 1.511(2) . ?
C5 H5 0.9500 . ?
C5 C6 1.4038(19) . ?
C6 C7 1.5004(19) . ?
C7 H7A 0.9900 . ?
C7 H7B 0.9900 . ?
C8 H8A 0.9800 . ?
C8 H8B 0.9800 . ?
C8 H8C 0.9800 . ?
C9 H9A 0.9800 . ?
C9 H9B 0.9800 . ?
C9 H9C 0.9800 . ?
C10 C11 1.4025(17) . ?
C10 C15 1.3911(16) . ?
C11 C12 1.3826(18) . ?
C12 H12 0.9500 . ?
C12 C13 1.4019(18) . ?
C13 C14 1.3880(18) . ?
C13 C18 1.5085(19) . ?
C14 H14 0.9500 . ?
C14 C15 1.3944(18) . ?
C15 C16 1.5016(17) . ?
C16 H16A 0.9900 . ?
C16 H16B 0.9900 . ?
C17 H17A 0.9800 . ?
C17 H17B 0.9800 . ?
C17 H17C 0.9800 . ?
C18 H18A 0.9800 . ?
C18 H18B 0.9800 . ?
C18 H18C 0.9800 . ?
C19 H19A 0.9900 . ?
C19 H19B 0.9900 . ?
C19 C20 1.522(2) . ?
C20 H20A 0.9900 . ?
C20 H20B 0.9900 . ?
C21 H21A 0.9800 . ?
C21 H21B 0.9800 . ?
C21 H21C 0.9800 . ?
C22 H22A 0.9800 . ?
C22 H22B 0.9800 . ?
C22 H22C 0.9800 . ?
C23 C24 1.5100(19) . ?
C24 H24A 0.9800 . ?
C24 H24B 0.9800 . ?
C24 H24C 0.9800 . ?

loop_
_geom_torsion_atom_site_label_1
_geom_torsion_atom_site_label_2
_geom_torsion_atom_site_label_3
_geom_torsion_atom_site_label_4
_geom_torsion
_geom_torsion_site_symmetry_1
_geom_torsion_site_symmetry_2
_geom_torsion_site_symmetry_3
_geom_torsion_site_symmetry_4
_geom_torsion_publ_flag
Zn1 O1 C1 C2 -137.05(12) . . . . ?
Zn1 O1 C1 C6 43.94(18) . . . . ?
Zn1 O3 C10 Mg1 -154.87(11) . . . . ?
Zn1 O3 C10 C11 -129.08(10) . . . . ?
Zn1 O3 C10 C15 54.22(15) . . . . ?
Zn1 O6 C23 O5 30.8(2) . . . . ?
Zn1 O6 C23 C24 -150.54(11) . . . . ?
Zn1 N1 C7 C6 60.58(12) . . . . ?
Zn1 N1 C16 C15 61.01(12) . . . . ?
Zn1 N1 C19 C20 41.87(12) . . . . ?
Zn1 N2 C20 C19 35.84(13) . . . . ?
Zn2 O3 C10 C11 25.79(14) . . . . ?
Zn2 O3 C10 C15 -150.92(10) . . . . ?
Zn2 O4 C11 C10 -26.45(12) . . . . ?
Zn2 O4 C11 C12 149.31(12) . . . . ?
Zn2 O5 C23 O6 27.1(2) . . . . ?
Zn2 O5 C23 C24 -151.50(11) . . . . ?
Mg1 O3 C10 C11 25.79(14) . . . . ?
Mg1 O3 C10 C15 -150.92(10) . . . . ?
Mg1 O4 C11 C10 -26.45(12) . . . . ?
Mg1 O4 C11 C12 149.31(12) . . . . ?
Mg1 O5 C23 O6 27.1(2) . . . . ?
Mg1 O5 C23 C24 -151.50(11) . . . . ?
Mg1 C10 C11 O4 19.81(9) . . . . ?
Mg1 C10 C11 C12 -156.14(13) . . . . ?
Mg1 C10 C15 C14 129.13(17) . . . . ?
Mg1 C10 C15 C16 -48.5(2) . . . . ?
O1 C1 C2 O2 6.6(2) . . . . ?
O1 C1 C2 C3 -172.97(13) . . . . ?
O1 C1 C6 C5 173.42(13) . . . . ?
O1 C1 C6 C7 -3.0(2) . . . . ?
O2 C2 C3 C4 178.49(14) . . . . ?
O3 C10 C11 O4 3.11(17) . . . . ?
O3 C10 C11 C12 -172.84(12) . . . . ?
O3 C10 C15 C14 173.06(12) . . . . ?
O3 C10 C15 C16 -4.59(19) . . . . ?
O4 C11 C12 C13 -176.84(13) . . . . ?
N1 C19 C20 N2 -54.25(14) . . . . ?
C1 C2 C3 C4 -1.9(2) . . . . ?
C1 C6 C7 N1 -53.84(16) . . . . ?
C2 C1 C6 C5 -5.66(19) . . . . ?
C2 C1 C6 C7 177.97(12) . . . . ?
C2 C3 C4 C5 -3.1(2) . . . . ?
C2 C3 C4 C9 176.25(14) . . . . ?
C3 C4 C5 C6 3.6(2) . . . . ?
C4 C5 C6 C1 0.9(2) . . . . ?
C4 C5 C6 C7 177.31(13) . . . . ?
C5 C6 C7 N1 129.69(13) . . . . ?
C6 C1 C2 O2 -174.30(14) . . . . ?
C6 C1 C2 C3 6.1(2) . . . . ?
C7 N1 C16 C15 -60.26(13) . . . . ?
C7 N1 C19 C20 161.29(11) . . . . ?
C8 O2 C2 C1 -10.2(3) . . . . ?
C8 O2 C2 C3 169.42(16) . . . . ?
C9 C4 C5 C6 -175.79(13) . . . . ?
C10 C11 C12 C13 -1.4(2) . . . . ?
C10 C15 C16 N1 -59.35(16) . . . . ?
C11 C10 C15 C14 -3.64(19) . . . . ?
C11 C10 C15 C16 178.70(12) . . . . ?
C11 C12 C13 C14 -1.5(2) . . . . ?
C11 C12 C13 C18 177.03(14) . . . . ?
C12 C13 C14 C15 1.8(2) . . . . ?
C13 C14 C15 C10 0.8(2) . . . . ?
C13 C14 C15 C16 178.42(13) . . . . ?
C14 C15 C16 N1 123.04(13) . . . . ?
C15 C10 C11 O4 179.95(11) . . . . ?
C15 C10 C11 C12 4.0(2) . . . . ?
C16 N1 C7 C6 -178.01(10) . . . . ?
C16 N1 C19 C20 -76.78(13) . . . . ?
C17 O4 C11 C10 168.79(11) . . . . ?
C17 O4 C11 C12 -15.44(19) . . . . ?
C18 C13 C14 C15 -176.72(14) . . . . ?
C19 N1 C7 C6 -55.75(14) . . . . ?
C19 N1 C16 C15 176.27(10) . . . . ?
C21 N2 C20 C19 -81.52(14) . . . . ?
C22 N2 C20 C19 157.75(12) . . . . ?

loop_
_exptl_oxdiff_crystal_face_indexfrac_h
_exptl_oxdiff_crystal_face_indexfrac_k
_exptl_oxdiff_crystal_face_indexfrac_l
_exptl_oxdiff_crystal_face_x
_exptl_oxdiff_crystal_face_y
_exptl_oxdiff_crystal_face_z
1.0013 0.0002 -0.0006 0.0503 -0.0124 -0.0171
-1.0013 -0.0002 0.0006 -0.0503 0.0124 0.0171
0.0000 -0.0001 0.9997 -0.0061 -0.0017 -0.0234
-0.0000 0.0001 -0.9997 0.0061 0.0017 0.0234
-0.0003 -1.0010 1.0005 0.0052 0.0536 -0.0304
0.0003 1.0010 -1.0005 -0.0052 -0.0536 0.0304
-2.2183 -17.0751 9.1895 0.0248 0.9549 -0.2959
